data_7108379
loop_
_publ_author_name
'Andrew Gaunt'
'Andrew J. Gaunt'
'Sean Reilly'
'Brian Scott'
'Giuseppe Modolo'
'Mark Sarsfield'
'Willem Verboom'
'Mudassir Iqbal'

_publ_section_title
;
 Plutonium(IV) complexation by diglycolamide ligands--coordination
 chemistry insight into TODGA-based actinide separations
;
_journal_name_full Chem.Commun.
_journal_page_first 9732
_journal_paper_doi 10.1039/c2cc34967a
_journal_volume 48
_journal_year 2012
_chemical_formula_sum 'C26 H54 N10 O22 Pu'
_chemical_formula_weight 1097.77
_chemical_name_systematic
;
?
;
_space_group_IT_number 15
_symmetry_cell_setting monoclinic
_symmetry_space_group_name_Hall '-C 2yc'
_symmetry_space_group_name_H-M 'C 1 2/c 1'
_atom_sites_solution_hydrogens geom
_atom_sites_solution_primary direct
_atom_sites_solution_secondary difmap
_audit_creation_method SHELXL-97
_cell_angle_alpha 90.00
_cell_angle_beta 104.811(3)
_cell_angle_gamma 90.00
_cell_formula_units_Z 4
_cell_length_a 21.121(5)
_cell_length_b 12.830(3)
_cell_length_c 19.842(5)
_cell_measurement_temperature 140(2)
_cell_volume 5198(2)
_computing_cell_refinement 'SAINT 4.05 (Bruker, 1996)'
_computing_data_collection 'SMART 4.210 (Bruker, 1996)'
_computing_data_reduction 'SAINT 4.05 (Bruker, 1996)'
_computing_molecular_graphics 'SHELXTL 6.10 (Bruker, 2001)'
_computing_publication_material 'SHELXTL 6.10 (Bruker, 2001)'
_computing_structure_refinement 'SHELXL-97 (Sheldrick, 1997)'
_computing_structure_solution 'SHELXS-97 (Sheldrick, 1997)'
_diffrn_ambient_temperature 140(2)
_diffrn_measured_fraction_theta_full 0.998
_diffrn_measured_fraction_theta_max 0.997
_diffrn_measurement_device_type 'Bruker SMART 1k CCD'
_diffrn_measurement_method '\f scans'
_diffrn_radiation_monochromator graphite
_diffrn_radiation_source 'fine-focus sealed tube'
_diffrn_radiation_type MoK\a
_diffrn_radiation_wavelength 0.71073
_diffrn_reflns_av_R_equivalents 0.0759
_diffrn_reflns_av_sigmaI/netI 0.0503
_diffrn_reflns_limit_h_max 25
_diffrn_reflns_limit_h_min -25
_diffrn_reflns_limit_k_max 15
_diffrn_reflns_limit_k_min -15
_diffrn_reflns_limit_l_max 24
_diffrn_reflns_limit_l_min -24
_diffrn_reflns_number 23624
_diffrn_reflns_theta_full 25.00
_diffrn_reflns_theta_max 25.68
_diffrn_reflns_theta_min 1.87
_diffrn_standards_decay_% 0
_diffrn_standards_interval_count 0
_diffrn_standards_interval_time 0
_diffrn_standards_number 0
_exptl_absorpt_coefficient_mu 1.342
_exptl_absorpt_correction_T_max 0.8343
_exptl_absorpt_correction_T_min 0.8139
_exptl_absorpt_correction_type multi-scan
_exptl_absorpt_process_details 'SADABS 2.03 (Sheldrick, 2001)'
_exptl_crystal_colour orange
_exptl_crystal_density_diffrn 1.407
_exptl_crystal_density_method 'not measured'
_exptl_crystal_description block
_exptl_crystal_F_000 2200
_exptl_crystal_size_max 0.16
_exptl_crystal_size_mid 0.16
_exptl_crystal_size_min 0.14
_platon_squeeze_details
;
Two disordered independent ethanol solvent molecules
;
_refine_diff_density_max 3.284
_refine_diff_density_min -4.637
_refine_diff_density_rms 0.182
_refine_ls_extinction_method none
_refine_ls_goodness_of_fit_ref 1.265
_refine_ls_hydrogen_treatment constr
_refine_ls_matrix_type full
_refine_ls_number_parameters 260
_refine_ls_number_reflns 4926
_refine_ls_number_restraints 0
_refine_ls_restrained_S_all 1.265
_refine_ls_R_factor_all 0.0811
_refine_ls_R_factor_gt 0.0698
_refine_ls_shift/su_max 0.000
_refine_ls_shift/su_mean 0.000
_refine_ls_structure_factor_coef Fsqd
_refine_ls_weighting_details 'calc w=1/[\s^2^(Fo^2^)+(0.1015P)^2^+0.0000P] where P=(Fo^2^+2Fc^2^)/3'
_refine_ls_weighting_scheme calc
_refine_ls_wR_factor_gt 0.1735
_refine_ls_wR_factor_ref 0.1773
_reflns_number_gt 4193
_reflns_number_total 4926
_reflns_threshold_expression >2sigma(I)
_cod_data_source_file c2cc34967a.txt
_cod_data_source_block xpl201s
_cod_original_sg_symbol_H-M 'C 2/c'
_cod_database_code 7108379

loop_
_symmetry_equiv_pos_as_xyz
'x, y, z'
'-x, y, -z+1/2'
'x+1/2, y+1/2, z'
'-x+1/2, y+1/2, -z+1/2'
'-x, -y, -z'
'x, -y, z-1/2'
'-x+1/2, -y+1/2, -z'
'x+1/2, -y+1/2, z-1/2'

loop_
_atom_site_label
_atom_site_type_symbol
_atom_site_fract_x
_atom_site_fract_y
_atom_site_fract_z
_atom_site_U_iso_or_equiv
_atom_site_adp_type
_atom_site_occupancy
_atom_site_symmetry_multiplicity
_atom_site_calc_flag
_atom_site_refinement_flags
Pu1 Pu 0.0000 0.10322(3) 0.2500 0.0438(2) Uani 1 2 d S
N1 N 0.0067(5) 0.3767(7) 0.1118(5) 0.074(3) Uani 1 1 d .
N2 N 0.2074(4) 0.0526(8) 0.3719(4) 0.066(2) Uani 1 1 d .
N3 N 0.0600(5) -0.1095(8) 0.0971(6) 0.086(3) Uani 1 1 d .
N4 N 0.1144(8) 0.2829(16) 0.9829(8) 0.124(5) Uani 1 1 d .
N5 N 0.2109(8) 0.8793(15) 0.2422(8) 0.118(6) Uani 1 1 d .
O1 O -0.0155(3) 0.2374(5) 0.1692(3) 0.0557(15) Uani 1 1 d .
O2 O 0.0992(3) 0.2026(5) 0.2397(3) 0.0567(15) Uani 1 1 d .
O3 O 0.0983(3) 0.0564(5) 0.3242(3) 0.0576(15) Uani 1 1 d .
O4 O 0.0347(3) 0.0230(5) 0.1631(4) 0.0612(16) Uani 1 1 d .
O5 O 0.0000 -0.0867(6) 0.2500 0.074(3) Uani 1 2 d S
O6 O 0.1041(10) 0.253(2) 0.9290(11) 0.269(15) Uani 1 1 d .
O7 O 0.0894(8) 0.2360(15) 1.0243(9) 0.171(6) Uani 1 1 d .
O8 O 0.1510(11) 0.352(2) 1.0003(10) 0.221(10) Uani 1 1 d .
O9 O 0.2630(8) 0.8737(18) 0.2798(10) 0.210(10) Uani 1 1 d .
O10 O 0.1828(13) 0.7933(19) 0.2343(12) 0.253(13) Uani 1 1 d .
O11 O 0.1839(7) 0.9558(13) 0.2173(7) 0.141(5) Uani 1 1 d .
C1 C 0.0249(5) 0.3010(7) 0.1566(5) 0.054(2) Uani 1 1 d .
C2 C -0.0612(8) 0.3913(11) 0.0742(7) 0.094(4) Uani 1 1 d .
H2A H -0.0847 0.3272 0.0740 0.141 Uiso 1 1 calc R
H2B H -0.0635 0.4118 0.0271 0.141 Uiso 1 1 calc R
H2C H -0.0804 0.4446 0.0966 0.141 Uiso 1 1 calc R
C3 C 0.0545(9) 0.4558(14) 0.0999(9) 0.119(6) Uani 1 1 d .
H3A H 0.0957 0.4465 0.1337 0.179 Uiso 1 1 calc R
H3B H 0.0381 0.5245 0.1045 0.179 Uiso 1 1 calc R
H3C H 0.0606 0.4474 0.0539 0.179 Uiso 1 1 calc R
C4 C 0.0954(5) 0.2889(8) 0.1964(6) 0.068(3) Uani 1 1 d .
H4A H 0.1228 0.2787 0.1645 0.082 Uiso 1 1 calc R
H4B H 0.1103 0.3509 0.2240 0.082 Uiso 1 1 calc R
C5 C 0.1614(4) 0.1836(9) 0.2852(6) 0.069(3) Uani 1 1 d .
H5A H 0.1763 0.2445 0.3138 0.083 Uiso 1 1 calc R
H5B H 0.1930 0.1682 0.2587 0.083 Uiso 1 1 calc R
C6 C 0.1552(5) 0.0940(7) 0.3296(5) 0.052(2) Uani 1 1 d .
C7 C 0.2733(6) 0.0910(11) 0.3780(8) 0.090(4) Uani 1 1 d .
H7A H 0.2960 0.0442 0.3545 0.136 Uiso 1 1 calc R
H7B H 0.2964 0.0954 0.4264 0.136 Uiso 1 1 calc R
H7C H 0.2712 0.1589 0.3572 0.136 Uiso 1 1 calc R
C8 C 0.1998(7) -0.0354(13) 0.4167(8) 0.110(5) Uani 1 1 d .
H8A H 0.2110 -0.0134 0.4645 0.165 Uiso 1 1 calc R
H8B H 0.2282 -0.0913 0.4109 0.165 Uiso 1 1 calc R
H8C H 0.1552 -0.0591 0.4038 0.165 Uiso 1 1 calc R
C9 C 0.0370(5) -0.0743(9) 0.1500(6) 0.067(3) Uani 1 1 d .
C10 C 0.0648(9) -0.2212(12) 0.0849(9) 0.116(6) Uani 1 1 d .
H10A H 0.0714 -0.2580 0.1283 0.174 Uiso 1 1 calc R
H10B H 0.1010 -0.2342 0.0651 0.174 Uiso 1 1 calc R
H10C H 0.0250 -0.2449 0.0532 0.174 Uiso 1 1 calc R
C11 C 0.0833(7) -0.0356(16) 0.0528(7) 0.106(5) Uani 1 1 d .
H11A H 0.0781 0.0342 0.0680 0.159 Uiso 1 1 calc R
H11B H 0.0584 -0.0439 0.0054 0.159 Uiso 1 1 calc R
H11C H 0.1287 -0.0484 0.0560 0.159 Uiso 1 1 calc R
C12 C 0.0182(7) -0.1476(9) 0.1972(7) 0.080(3) Uani 1 1 d .
H12A H -0.0183 -0.1900 0.1724 0.096 Uiso 1 1 calc R
H12B H 0.0546 -0.1931 0.2181 0.096 Uiso 1 1 calc R

loop_
_atom_site_aniso_label
_atom_site_aniso_U_11
_atom_site_aniso_U_22
_atom_site_aniso_U_33
_atom_site_aniso_U_23
_atom_site_aniso_U_13
_atom_site_aniso_U_12
Pu1 0.0320(2) 0.0249(2) 0.0753(4) 0.000 0.01486(19) 0.000
N1 0.088(7) 0.059(6) 0.077(6) 0.027(4) 0.027(5) -0.001(5)
N2 0.036(4) 0.083(6) 0.072(5) 0.003(5) -0.001(4) 0.020(4)
N3 0.065(6) 0.085(8) 0.107(8) -0.049(6) 0.022(6) 0.003(5)
N4 0.117(11) 0.173(16) 0.092(9) -0.032(10) 0.046(8) -0.034(10)
N5 0.092(10) 0.131(13) 0.111(10) -0.044(9) -0.013(8) 0.050(9)
O1 0.044(3) 0.040(3) 0.083(4) 0.013(3) 0.014(3) 0.002(3)
O2 0.042(3) 0.052(4) 0.073(4) 0.011(3) 0.010(3) -0.002(3)
O3 0.042(3) 0.053(4) 0.081(4) 0.004(3) 0.021(3) 0.003(3)
O4 0.055(4) 0.043(4) 0.087(5) -0.003(3) 0.020(3) -0.002(3)
O5 0.058(6) 0.021(4) 0.144(10) 0.000 0.030(6) 0.000
O6 0.21(2) 0.44(4) 0.185(16) -0.12(2) 0.103(15) -0.12(2)
O7 0.156(13) 0.173(15) 0.193(14) 0.036(12) 0.063(11) -0.016(11)
O8 0.21(2) 0.27(2) 0.188(16) -0.083(16) 0.056(13) -0.141(19)
O9 0.110(11) 0.29(2) 0.201(15) -0.076(15) -0.017(11) 0.099(13)
O10 0.29(3) 0.17(2) 0.227(19) -0.026(16) -0.078(18) 0.027(18)
O11 0.125(10) 0.148(13) 0.138(10) -0.001(9) 0.010(8) 0.053(10)
C1 0.057(5) 0.041(5) 0.066(6) 0.002(4) 0.022(4) -0.001(4)
C2 0.097(10) 0.099(11) 0.077(8) 0.015(7) 0.006(7) 0.039(8)
C3 0.126(13) 0.111(13) 0.123(12) 0.055(10) 0.034(10) -0.032(10)
C4 0.057(6) 0.061(6) 0.091(7) 0.017(5) 0.027(5) -0.003(5)
C5 0.038(5) 0.068(7) 0.097(7) 0.005(6) 0.011(5) -0.010(5)
C6 0.046(5) 0.051(5) 0.058(5) -0.011(4) 0.012(4) 0.010(4)
C7 0.047(6) 0.112(12) 0.101(9) -0.013(7) -0.003(6) 0.007(6)
C8 0.104(11) 0.109(12) 0.107(10) 0.025(9) 0.008(8) 0.041(9)
C9 0.047(5) 0.061(6) 0.084(7) -0.016(5) 0.001(5) 0.001(5)
C10 0.136(13) 0.087(11) 0.136(12) -0.059(9) 0.054(11) 0.004(9)
C11 0.087(9) 0.142(16) 0.093(9) -0.021(10) 0.033(8) 0.014(10)
C12 0.091(9) 0.046(6) 0.104(9) -0.017(6) 0.027(7) 0.016(6)

loop_
_atom_type_symbol
_atom_type_description
_atom_type_scat_dispersion_real
_atom_type_scat_dispersion_imag
_atom_type_scat_source
C C 0.0033 0.0016 'International Tables Vol C Tables 4.2.6.8 and 6.1.1.4'
H H 0.0000 0.0000 'International Tables Vol C Tables 4.2.6.8 and 6.1.1.4'
N N 0.0061 0.0033 'International Tables Vol C Tables 4.2.6.8 and 6.1.1.4'
O O 0.0106 0.0060 'International Tables Vol C Tables 4.2.6.8 and 6.1.1.4'
Pu Pu -9.4100 4.3056 'International Tables Vol C Tables 4.2.6.8 and 6.1.1.4'

loop_
_geom_angle_atom_site_label_1
_geom_angle_atom_site_label_2
_geom_angle_atom_site_label_3
_geom_angle
_geom_angle_site_symmetry_1
_geom_angle_site_symmetry_3
O4 Pu1 O4 126.4(3) . 2
O4 Pu1 O3 87.4(2) . .
O4 Pu1 O3 79.1(2) 2 .
O4 Pu1 O3 79.1(2) . 2
O4 Pu1 O3 87.4(2) 2 2
O3 Pu1 O3 149.7(3) . 2
O4 Pu1 O1 80.1(2) . .
O4 Pu1 O1 147.3(2) 2 .
O3 Pu1 O1 125.6(2) . .
O3 Pu1 O1 78.8(2) 2 .
O4 Pu1 O1 147.3(2) . 2
O4 Pu1 O1 80.1(2) 2 2
O3 Pu1 O1 78.8(2) . 2
O3 Pu1 O1 125.6(2) 2 2
O1 Pu1 O1 84.1(3) . 2
O4 Pu1 O5 63.21(17) . .
O4 Pu1 O5 63.21(17) 2 .
O3 Pu1 O5 74.84(17) . .
O3 Pu1 O5 74.85(17) 2 .
O1 Pu1 O5 137.96(16) . .
O1 Pu1 O5 137.96(16) 2 .
O4 Pu1 O2 74.4(2) . .
O4 Pu1 O2 136.7(2) 2 .
O3 Pu1 O2 63.1(2) . .
O3 Pu1 O2 135.9(2) 2 .
O1 Pu1 O2 62.5(2) . .
O1 Pu1 O2 72.9(2) 2 .
O5 Pu1 O2 120.59(15) . .
O4 Pu1 O2 136.7(2) . 2
O4 Pu1 O2 74.4(2) 2 2
O3 Pu1 O2 135.9(2) . 2
O3 Pu1 O2 63.1(2) 2 2
O1 Pu1 O2 72.9(2) . 2
O1 Pu1 O2 62.5(2) 2 2
O5 Pu1 O2 120.59(15) . 2
O2 Pu1 O2 118.8(3) . 2
C1 N1 C2 121.8(10) . .
C1 N1 C3 121.2(11) . .
C2 N1 C3 116.8(11) . .
C6 N2 C7 123.1(10) . .
C6 N2 C8 119.5(10) . .
C7 N2 C8 117.4(9) . .
C9 N3 C11 119.8(11) . .
C9 N3 C10 120.9(13) . .
C11 N3 C10 119.3(11) . .
O6 N4 O8 120(2) . .
O6 N4 O7 118(2) . .
O8 N4 O7 122.2(19) . .
O9 N5 O11 127(2) . .
O9 N5 O10 112(2) . .
O11 N5 O10 121.5(19) . .
C1 O1 Pu1 129.7(6) . .
C4 O2 C5 115.4(7) . .
C4 O2 Pu1 122.6(5) . .
C5 O2 Pu1 121.4(5) . .
C6 O3 Pu1 129.4(6) . .
C9 O4 Pu1 129.0(7) . .
C12 O5 C12 114.1(12) . 2
C12 O5 Pu1 123.0(6) . .
C12 O5 Pu1 123.0(6) 2 .
O1 C1 N1 121.5(9) . .
O1 C1 C4 117.5(8) . .
N1 C1 C4 121.0(9) . .
N1 C2 H2A 109.5 . .
N1 C2 H2B 109.5 . .
H2A C2 H2B 109.5 . .
N1 C2 H2C 109.5 . .
H2A C2 H2C 109.5 . .
H2B C2 H2C 109.5 . .
N1 C3 H3A 109.5 . .
N1 C3 H3B 109.5 . .
H3A C3 H3B 109.5 . .
N1 C3 H3C 109.5 . .
H3A C3 H3C 109.5 . .
H3B C3 H3C 109.5 . .
O2 C4 C1 107.3(8) . .
O2 C4 H4A 110.2 . .
C1 C4 H4A 110.2 . .
O2 C4 H4B 110.2 . .
C1 C4 H4B 110.2 . .
H4A C4 H4B 108.5 . .
O2 C5 C6 107.9(7) . .
O2 C5 H5A 110.1 . .
C6 C5 H5A 110.1 . .
O2 C5 H5B 110.1 . .
C6 C5 H5B 110.1 . .
H5A C5 H5B 108.4 . .
O3 C6 N2 121.4(9) . .
O3 C6 C5 118.0(8) . .
N2 C6 C5 120.5(9) . .
N2 C7 H7A 109.5 . .
N2 C7 H7B 109.5 . .
H7A C7 H7B 109.5 . .
N2 C7 H7C 109.5 . .
H7A C7 H7C 109.5 . .
H7B C7 H7C 109.5 . .
N2 C8 H8A 109.5 . .
N2 C8 H8B 109.5 . .
H8A C8 H8B 109.5 . .
N2 C8 H8C 109.5 . .
H8A C8 H8C 109.5 . .
H8B C8 H8C 109.5 . .
O4 C9 N3 121.8(12) . .
O4 C9 C12 118.1(10) . .
N3 C9 C12 120.0(11) . .
N3 C10 H10A 109.5 . .
N3 C10 H10B 109.5 . .
H10A C10 H10B 109.5 . .
N3 C10 H10C 109.5 . .
H10A C10 H10C 109.5 . .
H10B C10 H10C 109.5 . .
N3 C11 H11A 109.5 . .
N3 C11 H11B 109.5 . .
H11A C11 H11B 109.5 . .
N3 C11 H11C 109.5 . .
H11A C11 H11C 109.5 . .
H11B C11 H11C 109.5 . .
O5 C12 C9 106.6(9) . .
O5 C12 H12A 110.4 . .
C9 C12 H12A 110.4 . .
O5 C12 H12B 110.4 . .
C9 C12 H12B 110.4 . .
H12A C12 H12B 108.6 . .

loop_
_geom_bond_atom_site_label_1
_geom_bond_atom_site_label_2
_geom_bond_distance
_geom_bond_site_symmetry_2
Pu1 O4 2.284(7) .
Pu1 O4 2.284(7) 2
Pu1 O3 2.297(6) .
Pu1 O3 2.297(6) 2
Pu1 O1 2.317(6) .
Pu1 O1 2.317(6) 2
Pu1 O5 2.437(8) .
Pu1 O2 2.504(6) .
Pu1 O2 2.504(6) 2
N1 C1 1.306(12) .
N1 C2 1.450(19) .
N1 C3 1.494(17) .
N2 C6 1.314(12) .
N2 C7 1.453(15) .
N2 C8 1.471(18) .
N3 C9 1.344(16) .
N3 C11 1.46(2) .
N3 C10 1.462(16) .
N4 O6 1.101(18) .
N4 O8 1.17(2) .
N4 O7 1.240(19) .
N5 O9 1.163(19) .
N5 O11 1.18(2) .
N5 O10 1.24(3) .
O1 C1 1.253(11) .
O2 C4 1.391(11) .
O2 C5 1.414(11) .
O3 C6 1.273(11) .
O4 C9 1.278(13) .
O5 C12 1.435(12) .
O5 C12 1.435(12) 2
C1 C4 1.505(14) .
C2 H2A 0.9600 .
C2 H2B 0.9600 .
C2 H2C 0.9600 .
C3 H3A 0.9600 .
C3 H3B 0.9600 .
C3 H3C 0.9600 .
C4 H4A 0.9700 .
C4 H4B 0.9700 .
C5 C6 1.474(14) .
C5 H5A 0.9700 .
C5 H5B 0.9700 .
C7 H7A 0.9600 .
C7 H7B 0.9600 .
C7 H7C 0.9600 .
C8 H8A 0.9600 .
C8 H8B 0.9600 .
C8 H8C 0.9600 .
C9 C12 1.451(19) .
C10 H10A 0.9600 .
C10 H10B 0.9600 .
C10 H10C 0.9600 .
C11 H11A 0.9600 .
C11 H11B 0.9600 .
C11 H11C 0.9600 .
C12 H12A 0.9700 .
C12 H12B 0.9700 .

loop_
_platon_squeeze_void_nr
_platon_squeeze_void_average_x
_platon_squeeze_void_average_y
_platon_squeeze_void_average_z
_platon_squeeze_void_volume
_platon_squeeze_void_count_electrons
_platon_squeeze_void_content
1 0.320 -0.250 0.070 735 360 ethanol
2 0.331 0.250 0.581 735 360 ethanol
